data_7040823
loop_
_publ_author_name
'Jamali, S.'
'Abedanzadeh, S.'
'Khaledi, N. K.'
'Samouei, H.'
'Hendi, Z.'
'Zacchini, S.'
'Kia, R.'
'Shahsavari, H. R.'

_publ_section_title
;
 A cooperative pathway for water activation using a bimetallic Pt(0)-Cu(I)
 system.
;
_journal_issue 44
_journal_name_full 'Dalton transactions (Cambridge, England : 2003)'
_journal_page_first 17644
_journal_page_last 17651
_journal_paper_doi 10.1039/c6dt03305a
_journal_volume 45
_journal_year 2016
_chemical_formula_moiety 'C26 H58 F6 N P3 Pt'
_chemical_formula_sum 'C26 H58 F6 N P3 Pt'
_chemical_formula_weight 786.73
_chemical_name_systematic
; 
 ? 
;
_space_group_IT_number 14
_symmetry_cell_setting monoclinic
_symmetry_space_group_name_Hall '-P 2yn'
_symmetry_space_group_name_H-M 'P 1 21/n 1'
_atom_sites_solution_hydrogens geom
_atom_sites_solution_primary direct
_atom_sites_solution_secondary difmap
_audit_creation_method SHELXL-97
_audit_update_record
;
2016-05-11 deposited with the CCDC.
2016-10-06 downloaded from the CCDC.
;
_cell_angle_alpha 90.00
_cell_angle_beta 91.695(5)
_cell_angle_gamma 90.00
_cell_formula_units_Z 4
_cell_length_a 8.956(4)
_cell_length_b 12.531(5)
_cell_length_c 29.404(13)
_cell_measurement_reflns_used 2356
_cell_measurement_temperature 100(2)
_cell_measurement_theta_max 27.45
_cell_measurement_theta_min 2.75
_cell_volume 3298(2)
_computing_cell_refinement 'APEX2 (Bruker AXS, 2006)'
_computing_data_collection 'APEX2 (Bruker AXS, 2006)'
_computing_data_reduction 'SAINT (Bruker AXS, 2004)'
_computing_molecular_graphics SHELXTL
_computing_publication_material SHELXTL
_computing_structure_refinement 'SHELXL-97 (Sheldrick, 1997)'
_computing_structure_solution 'SHELXS-97 (Sheldrick, 1990)'
_diffrn_ambient_temperature 100(2)
_diffrn_measured_fraction_theta_full 0.999
_diffrn_measured_fraction_theta_max 0.994
_diffrn_measurement_device_type 'CCD area detector'
_diffrn_measurement_method 'phi and omega scans'
_diffrn_radiation_monochromator graphite
_diffrn_radiation_source 'fine-focus sealed tube'
_diffrn_radiation_type MoK\a
_diffrn_radiation_wavelength 0.71073
_diffrn_reflns_av_R_equivalents 0.0000
_diffrn_reflns_av_sigmaI/netI 0.0487
_diffrn_reflns_limit_h_max 11
_diffrn_reflns_limit_h_min -11
_diffrn_reflns_limit_k_max 16
_diffrn_reflns_limit_k_min -16
_diffrn_reflns_limit_l_max 38
_diffrn_reflns_limit_l_min -1
_diffrn_reflns_number 7774
_diffrn_reflns_theta_full 26.00
_diffrn_reflns_theta_max 27.82
_diffrn_reflns_theta_min 1.77
_exptl_absorpt_coefficient_mu 4.450
_exptl_absorpt_correction_T_max 0.5563
_exptl_absorpt_correction_T_min 0.4356
_exptl_absorpt_correction_type empirical
_exptl_absorpt_process_details SADABS
_exptl_crystal_colour colorless
_exptl_crystal_density_diffrn 1.584
_exptl_crystal_density_method 'not measured'
_exptl_crystal_description block
_exptl_crystal_F_000 1592
_exptl_crystal_size_max 0.18
_exptl_crystal_size_mid 0.16
_exptl_crystal_size_min 0.12
_refine_diff_density_max 2.831
_refine_diff_density_min -4.203
_refine_diff_density_rms 0.205
_refine_ls_extinction_method none
_refine_ls_goodness_of_fit_ref 1.086
_refine_ls_hydrogen_treatment constr
_refine_ls_matrix_type full
_refine_ls_number_parameters 354
_refine_ls_number_reflns 7774
_refine_ls_number_restraints 0
_refine_ls_restrained_S_all 1.086
_refine_ls_R_factor_all 0.0711
_refine_ls_R_factor_gt 0.0617
_refine_ls_shift/su_max 0.000
_refine_ls_shift/su_mean 0.000
_refine_ls_structure_factor_coef Fsqd
_refine_ls_weighting_details 'calc w=1/[\s^2^(Fo^2^)+(0.0000P)^2^+87.5137P] where P=(Fo^2^+2Fc^2^)/3'
_refine_ls_weighting_scheme calc
_refine_ls_wR_factor_gt 0.1436
_refine_ls_wR_factor_ref 0.1475
_reflns_number_gt 6761
_reflns_number_total 7774
_reflns_threshold_expression I>2\s(I)
_cod_data_source_file c6dt03305a2.cif
_cod_data_source_block 1
_cod_depositor_comments 'Adding full bibliography for 7040823--7040824.cif.'
_cod_original_sg_symbol_H-M 'P 21/n'
_cod_database_code 7040823

loop_
_symmetry_equiv_pos_as_xyz
'x, y, z'
'-x+1/2, y+1/2, -z+1/2'
'-x, -y, -z'
'x-1/2, -y-1/2, z-1/2'

loop_
_atom_site_label
_atom_site_type_symbol
_atom_site_fract_x
_atom_site_fract_y
_atom_site_fract_z
_atom_site_U_iso_or_equiv
_atom_site_adp_type
_atom_site_occupancy
_atom_site_symmetry_multiplicity
_atom_site_calc_flag
_atom_site_refinement_flags
Pt1 Pt 0.69444(4) 0.36696(3) 0.378655(12) 0.01879(10) Uani 1 1 d .
H H 0.8352 0.3570 0.3840 0.028 Uiso 1 1 d R
P2 P 0.7326(3) 0.51424(18) 0.33130(8) 0.0184(4) Uani 1 1 d .
P1 P 0.7161(3) 0.24157(19) 0.43704(8) 0.0208(5) Uani 1 1 d .
P3 P 0.2409(4) -0.1122(2) 0.34999(11) 0.0385(7) Uani 1 1 d .
F2 F 0.2500(11) -0.1776(7) 0.3046(3) 0.072(3) Uani 1 1 d .
F3 F 0.0707(10) -0.1416(8) 0.3538(3) 0.073(3) Uani 1 1 d .
F4 F 0.2320(11) -0.0486(8) 0.3966(3) 0.079(3) Uani 1 1 d .
C3 C 0.5294(11) 0.2156(8) 0.4653(3) 0.028(2) Uani 1 1 d .
N1 N 0.5024(10) 0.3040(7) 0.3460(3) 0.032(2) Uani 1 1 d .
F6 F 0.1888(14) -0.0093(8) 0.3237(4) 0.093(3) Uani 1 1 d .
C24 C 0.6104(14) 0.4078(9) 0.2547(4) 0.037(3) Uani 1 1 d .
H24A H 0.6777 0.4121 0.2299 0.056 Uiso 1 1 calc R
H24B H 0.5124 0.3894 0.2431 0.056 Uiso 1 1 calc R
H24C H 0.6448 0.3542 0.2758 0.056 Uiso 1 1 calc R
C17 C 0.6714(14) 0.7408(9) 0.3416(4) 0.041(3) Uani 1 1 d .
H17A H 0.7551 0.7547 0.3229 0.062 Uiso 1 1 calc R
H17B H 0.6613 0.7979 0.3631 0.062 Uiso 1 1 calc R
H17C H 0.5821 0.7358 0.3229 0.062 Uiso 1 1 calc R
C13 C 0.9543(14) 0.1315(10) 0.3984(4) 0.047(3) Uani 1 1 d .
H13A H 0.9596 0.1975 0.3819 0.071 Uiso 1 1 calc R
H13B H 0.9841 0.0738 0.3792 0.071 Uiso 1 1 calc R
H13C H 1.0198 0.1349 0.4248 0.071 Uiso 1 1 calc R
F5 F 0.4069(11) -0.0788(12) 0.3439(5) 0.133(6) Uani 1 1 d .
C15 C 0.6967(13) 0.6343(9) 0.3675(3) 0.033(2) Uani 1 1 d .
C2 C 0.2710(13) 0.2272(10) 0.3039(4) 0.040(3) Uani 1 1 d .
H2A H 0.2686 0.2525 0.2731 0.060 Uiso 1 1 calc R
H2B H 0.1831 0.2509 0.3189 0.060 Uiso 1 1 calc R
H2C H 0.2741 0.1506 0.3040 0.060 Uiso 1 1 calc R
F1 F 0.2832(18) -0.2171(9) 0.3760(4) 0.125(5) Uani 1 1 d .
C11 C 0.7912(14) 0.1129(8) 0.4134(4) 0.038(3) Uani 1 1 d .
C7 C 0.8521(15) 0.2923(11) 0.4838(4) 0.044(3) Uani 1 1 d .
C25 C 0.6364(15) 0.6024(10) 0.2428(4) 0.045(3) Uani 1 1 d .
H25A H 0.6289 0.6720 0.2561 0.068 Uiso 1 1 calc R
H25B H 0.5650 0.5960 0.2179 0.068 Uiso 1 1 calc R
H25C H 0.7353 0.5924 0.2318 0.068 Uiso 1 1 calc R
C1 C 0.4023(14) 0.2685(9) 0.3277(4) 0.035(3) Uani 1 1 d .
C4 C 0.5429(14) 0.1672(9) 0.5135(4) 0.039(3) Uani 1 1 d .
H4A H 0.5876 0.0977 0.5119 0.058 Uiso 1 1 calc R
H4B H 0.4453 0.1612 0.5259 0.058 Uiso 1 1 calc R
H4C H 0.6041 0.2125 0.5326 0.058 Uiso 1 1 calc R
C6 C 0.4469(13) 0.3241(10) 0.4681(4) 0.040(3) Uani 1 1 d .
H6A H 0.5076 0.3738 0.4853 0.061 Uiso 1 1 calc R
H6B H 0.3536 0.3143 0.4828 0.061 Uiso 1 1 calc R
H6C H 0.4285 0.3515 0.4380 0.061 Uiso 1 1 calc R
C19 C 0.9333(13) 0.5182(9) 0.3110(4) 0.033(2) Uani 1 1 d .
C18 C 0.8222(15) 0.6548(9) 0.4025(4) 0.045(3) Uani 1 1 d .
H18A H 0.8476 0.5894 0.4179 0.067 Uiso 1 1 calc R
H18B H 0.7899 0.7064 0.4243 0.067 Uiso 1 1 calc R
H18C H 0.9082 0.6816 0.3875 0.067 Uiso 1 1 calc R
C23 C 0.6045(12) 0.5168(8) 0.2790(3) 0.027(2) Uani 1 1 d .
C26 C 0.4428(12) 0.5354(10) 0.2935(4) 0.038(3) Uani 1 1 d .
H26A H 0.4193 0.4863 0.3173 0.057 Uiso 1 1 calc R
H26B H 0.3756 0.5245 0.2679 0.057 Uiso 1 1 calc R
H26C H 0.4328 0.6072 0.3044 0.057 Uiso 1 1 calc R
C16 C 0.5568(13) 0.6147(9) 0.3955(4) 0.040(3) Uani 1 1 d .
H16A H 0.4707 0.6093 0.3754 0.060 Uiso 1 1 calc R
H16B H 0.5437 0.6730 0.4162 0.060 Uiso 1 1 calc R
H16C H 0.5687 0.5496 0.4124 0.060 Uiso 1 1 calc R
C5 C 0.4303(14) 0.1411(11) 0.4360(4) 0.044(3) Uani 1 1 d .
H5A H 0.4271 0.1661 0.4051 0.067 Uiso 1 1 calc R
H5B H 0.3311 0.1405 0.4475 0.067 Uiso 1 1 calc R
H5C H 0.4708 0.0702 0.4371 0.067 Uiso 1 1 calc R
C21 C 0.9837(14) 0.6277(11) 0.2944(5) 0.047(3) Uani 1 1 d .
H21A H 0.9190 0.6507 0.2697 0.071 Uiso 1 1 calc R
H21B H 1.0844 0.6230 0.2842 0.071 Uiso 1 1 calc R
H21C H 0.9795 0.6782 0.3189 0.071 Uiso 1 1 calc R
C14 C 0.7044(18) 0.0850(10) 0.3693(4) 0.050(4) Uani 1 1 d .
H14A H 0.6060 0.0609 0.3764 0.075 Uiso 1 1 calc R
H14B H 0.7558 0.0294 0.3536 0.075 Uiso 1 1 calc R
H14C H 0.6970 0.1471 0.3502 0.075 Uiso 1 1 calc R
C10 C 0.9956(15) 0.3400(13) 0.4651(5) 0.058(4) Uani 1 1 d .
H10A H 1.0398 0.2898 0.4448 0.087 Uiso 1 1 calc R
H10B H 1.0647 0.3554 0.4898 0.087 Uiso 1 1 calc R
H10C H 0.9721 0.4047 0.4489 0.087 Uiso 1 1 calc R
C20 C 1.0452(13) 0.4837(11) 0.3498(5) 0.048(3) Uani 1 1 d .
H20A H 1.0446 0.5357 0.3738 0.071 Uiso 1 1 calc R
H20B H 1.1438 0.4787 0.3381 0.071 Uiso 1 1 calc R
H20C H 1.0160 0.4155 0.3615 0.071 Uiso 1 1 calc R
C12 C 0.7888(17) 0.0154(10) 0.4454(4) 0.050(3) Uani 1 1 d .
H12A H 0.8343 0.0341 0.4743 0.075 Uiso 1 1 calc R
H12B H 0.8432 -0.0423 0.4322 0.075 Uiso 1 1 calc R
H12C H 0.6873 -0.0062 0.4496 0.075 Uiso 1 1 calc R
C9 C 0.7794(17) 0.3826(11) 0.5101(4) 0.055(4) Uani 1 1 d .
H9A H 0.7442 0.4365 0.4892 0.083 Uiso 1 1 calc R
H9B H 0.8514 0.4132 0.5311 0.083 Uiso 1 1 calc R
H9C H 0.6968 0.3549 0.5265 0.083 Uiso 1 1 calc R
C8 C 0.9058(17) 0.2013(13) 0.5169(5) 0.065(4) Uani 1 1 d .
H8A H 0.8206 0.1645 0.5282 0.097 Uiso 1 1 calc R
H8B H 0.9626 0.2317 0.5419 0.097 Uiso 1 1 calc R
H8C H 0.9672 0.1520 0.5009 0.097 Uiso 1 1 calc R
C22 C 0.9521(14) 0.4370(10) 0.2728(5) 0.049(3) Uani 1 1 d .
H22A H 0.9125 0.3693 0.2819 0.073 Uiso 1 1 calc R
H22B H 1.0563 0.4293 0.2667 0.073 Uiso 1 1 calc R
H22C H 0.8995 0.4613 0.2458 0.073 Uiso 1 1 calc R

loop_
_atom_site_aniso_label
_atom_site_aniso_U_11
_atom_site_aniso_U_22
_atom_site_aniso_U_33
_atom_site_aniso_U_23
_atom_site_aniso_U_13
_atom_site_aniso_U_12
Pt1 0.02148(17) 0.01689(16) 0.01807(16) 0.00192(14) 0.00172(11) -0.00159(15)
P2 0.0222(11) 0.0167(10) 0.0165(10) 0.0012(8) 0.0051(9) -0.0003(9)
P1 0.0240(12) 0.0184(11) 0.0199(11) 0.0038(9) 0.0004(9) -0.0004(9)
P3 0.0391(16) 0.0293(15) 0.0463(17) -0.0081(12) -0.0117(13) 0.0047(12)
F2 0.091(7) 0.069(6) 0.059(5) -0.026(4) 0.025(5) -0.019(5)
F3 0.060(5) 0.077(6) 0.082(6) -0.022(5) 0.011(5) -0.020(5)
F4 0.092(7) 0.074(6) 0.070(6) -0.044(5) -0.028(5) 0.015(5)
C3 0.027(5) 0.028(5) 0.030(5) 0.002(4) 0.004(4) -0.004(4)
N1 0.026(5) 0.037(5) 0.033(5) 0.009(4) -0.009(4) -0.007(4)
F6 0.137(10) 0.050(5) 0.092(7) 0.023(5) 0.017(7) 0.011(6)
C24 0.046(7) 0.037(6) 0.029(5) -0.005(5) -0.001(5) -0.006(5)
C17 0.049(7) 0.030(6) 0.046(7) -0.001(5) 0.022(6) -0.001(5)
C13 0.055(8) 0.038(6) 0.050(7) -0.001(6) 0.017(6) 0.022(6)
F5 0.038(5) 0.161(12) 0.200(14) -0.107(11) 0.007(7) -0.015(7)
C15 0.045(6) 0.025(5) 0.030(5) -0.003(4) 0.001(5) -0.017(5)
C2 0.035(6) 0.046(7) 0.039(6) -0.001(5) -0.007(5) -0.009(5)
F1 0.230(15) 0.072(7) 0.072(7) 0.005(6) -0.019(8) 0.085(9)
C11 0.055(7) 0.023(5) 0.035(6) 0.000(4) 0.006(5) 0.012(5)
C7 0.044(7) 0.048(7) 0.040(7) -0.003(5) -0.008(5) -0.018(6)
C25 0.059(8) 0.043(7) 0.033(6) 0.015(5) -0.004(6) -0.003(6)
C1 0.044(7) 0.036(6) 0.025(5) 0.006(4) -0.010(5) -0.008(5)
C4 0.049(7) 0.035(6) 0.032(6) 0.005(5) 0.013(5) -0.006(5)
C6 0.028(6) 0.046(7) 0.047(7) 0.006(5) 0.012(5) 0.010(5)
C19 0.035(6) 0.031(6) 0.034(6) 0.003(4) 0.003(5) -0.002(5)
C18 0.062(8) 0.030(6) 0.042(7) -0.012(5) -0.007(6) 0.001(6)
C23 0.033(5) 0.032(5) 0.018(4) 0.005(4) -0.007(4) -0.001(4)
C26 0.033(6) 0.041(6) 0.040(6) 0.008(5) -0.010(5) 0.001(5)
C16 0.048(7) 0.038(6) 0.036(6) -0.006(5) 0.012(5) 0.004(5)
C5 0.044(7) 0.052(7) 0.037(6) 0.002(6) 0.000(5) -0.026(6)
C21 0.037(6) 0.048(7) 0.058(8) 0.005(6) 0.015(6) -0.012(6)
C14 0.088(11) 0.031(6) 0.033(6) -0.011(5) 0.007(7) -0.006(7)
C10 0.041(7) 0.072(10) 0.059(9) 0.015(7) -0.021(6) -0.014(7)
C20 0.028(6) 0.056(8) 0.059(8) 0.005(7) 0.004(6) 0.002(6)
C12 0.072(10) 0.030(6) 0.048(7) 0.012(5) 0.002(7) 0.016(6)
C9 0.078(10) 0.043(7) 0.045(7) -0.017(6) 0.000(7) -0.026(7)
C8 0.056(9) 0.078(11) 0.060(9) 0.027(8) -0.023(7) -0.008(8)
C22 0.041(7) 0.043(7) 0.063(8) -0.004(6) 0.027(6) 0.004(6)

loop_
_atom_type_symbol
_atom_type_description
_atom_type_scat_dispersion_real
_atom_type_scat_dispersion_imag
_atom_type_scat_source
C C 0.0033 0.0016 'International Tables Vol C Tables 4.2.6.8 and 6.1.1.4'
H H 0.0000 0.0000 'International Tables Vol C Tables 4.2.6.8 and 6.1.1.4'
N N 0.0061 0.0033 'International Tables Vol C Tables 4.2.6.8 and 6.1.1.4'
F F 0.0171 0.0103 'International Tables Vol C Tables 4.2.6.8 and 6.1.1.4'
P P 0.1023 0.0942 'International Tables Vol C Tables 4.2.6.8 and 6.1.1.4'
Pt Pt -1.7033 8.3905 'International Tables Vol C Tables 4.2.6.8 and 6.1.1.4'

loop_
_geom_angle_atom_site_label_1
_geom_angle_atom_site_label_2
_geom_angle_atom_site_label_3
_geom_angle
N1 Pt1 P1 97.6(2)
N1 Pt1 P2 99.0(2)
P1 Pt1 P2 163.38(9)
N1 Pt1 H 144.6
P1 Pt1 H 77.4
P2 Pt1 H 89.4
C15 P2 C23 109.8(5)
C15 P2 C19 109.6(5)
C23 P2 C19 107.4(5)
C15 P2 Pt1 105.3(3)
C23 P2 Pt1 113.6(3)
C19 P2 Pt1 111.2(3)
C11 P1 C3 109.9(5)
C11 P1 C7 108.8(6)
C3 P1 C7 106.8(5)
C11 P1 Pt1 109.1(4)
C3 P1 Pt1 112.3(3)
C7 P1 Pt1 110.0(4)
F5 P3 F1 93.6(9)
F5 P3 F6 89.6(8)
F1 P3 F6 176.7(8)
F5 P3 F2 88.2(6)
F1 P3 F2 87.6(6)
F6 P3 F2 91.8(6)
F5 P3 F3 176.7(8)
F1 P3 F3 89.4(8)
F6 P3 F3 87.3(6)
F2 P3 F3 90.7(5)
F5 P3 F4 92.1(6)
F1 P3 F4 91.0(6)
F6 P3 F4 89.5(6)
F2 P3 F4 178.6(6)
F3 P3 F4 89.0(5)
C5 C3 C4 107.7(9)
C5 C3 C6 107.1(10)
C4 C3 C6 108.7(9)
C5 C3 P1 110.9(7)
C4 C3 P1 114.8(8)
C6 C3 P1 107.3(7)
C1 N1 Pt1 178.0(11)
C23 C24 H24A 109.5
C23 C24 H24B 109.5
H24A C24 H24B 109.5
C23 C24 H24C 109.5
H24A C24 H24C 109.5
H24B C24 H24C 109.5
C15 C17 H17A 109.5
C15 C17 H17B 109.5
H17A C17 H17B 109.5
C15 C17 H17C 109.5
H17A C17 H17C 109.5
H17B C17 H17C 109.5
C11 C13 H13A 109.5
C11 C13 H13B 109.5
H13A C13 H13B 109.5
C11 C13 H13C 109.5
H13A C13 H13C 109.5
H13B C13 H13C 109.5
C18 C15 C16 105.2(9)
C18 C15 C17 106.3(9)
C16 C15 C17 106.9(10)
C18 C15 P2 112.5(8)
C16 C15 P2 109.3(7)
C17 C15 P2 115.9(7)
C1 C2 H2A 109.5
C1 C2 H2B 109.5
H2A C2 H2B 109.5
C1 C2 H2C 109.5
H2A C2 H2C 109.5
H2B C2 H2C 109.5
C14 C11 C12 108.6(10)
C14 C11 C13 104.5(10)
C12 C11 C13 108.8(10)
C14 C11 P1 109.3(8)
C12 C11 P1 116.1(8)
C13 C11 P1 108.9(8)
C9 C7 C10 105.6(11)
C9 C7 C8 110.7(12)
C10 C7 C8 105.2(11)
C9 C7 P1 109.7(9)
C10 C7 P1 113.0(9)
C8 C7 P1 112.4(9)
C23 C25 H25A 109.5
C23 C25 H25B 109.5
H25A C25 H25B 109.5
C23 C25 H25C 109.5
H25A C25 H25C 109.5
H25B C25 H25C 109.5
N1 C1 C2 177.6(13)
C3 C4 H4A 109.5
C3 C4 H4B 109.5
H4A C4 H4B 109.5
C3 C4 H4C 109.5
H4A C4 H4C 109.5
H4B C4 H4C 109.5
C3 C6 H6A 109.5
C3 C6 H6B 109.5
H6A C6 H6B 109.5
C3 C6 H6C 109.5
H6A C6 H6C 109.5
H6B C6 H6C 109.5
C21 C19 C22 108.8(10)
C21 C19 C20 107.1(10)
C22 C19 C20 105.7(10)
C21 C19 P2 114.4(8)
C22 C19 P2 109.7(8)
C20 C19 P2 110.8(8)
C15 C18 H18A 109.5
C15 C18 H18B 109.5
H18A C18 H18B 109.5
C15 C18 H18C 109.5
H18A C18 H18C 109.5
H18B C18 H18C 109.5
C26 C23 C24 108.0(9)
C26 C23 C25 106.3(9)
C24 C23 C25 106.6(9)
C26 C23 P2 109.2(7)
C24 C23 P2 109.5(7)
C25 C23 P2 116.9(8)
C23 C26 H26A 109.5
C23 C26 H26B 109.5
H26A C26 H26B 109.5
C23 C26 H26C 109.5
H26A C26 H26C 109.5
H26B C26 H26C 109.5
C15 C16 H16A 109.5
C15 C16 H16B 109.5
H16A C16 H16B 109.5
C15 C16 H16C 109.5
H16A C16 H16C 109.5
H16B C16 H16C 109.5
C3 C5 H5A 109.5
C3 C5 H5B 109.5
H5A C5 H5B 109.5
C3 C5 H5C 109.5
H5A C5 H5C 109.5
H5B C5 H5C 109.5
C19 C21 H21A 109.5
C19 C21 H21B 109.5
H21A C21 H21B 109.5
C19 C21 H21C 109.5
H21A C21 H21C 109.5
H21B C21 H21C 109.5
C11 C14 H14A 109.5
C11 C14 H14B 109.5
H14A C14 H14B 109.5
C11 C14 H14C 109.5
H14A C14 H14C 109.5
H14B C14 H14C 109.5
C7 C10 H10A 109.5
C7 C10 H10B 109.5
H10A C10 H10B 109.5
C7 C10 H10C 109.5
H10A C10 H10C 109.5
H10B C10 H10C 109.5
C19 C20 H20A 109.5
C19 C20 H20B 109.5
H20A C20 H20B 109.5
C19 C20 H20C 109.5
H20A C20 H20C 109.5
H20B C20 H20C 109.5
C11 C12 H12A 109.5
C11 C12 H12B 109.5
H12A C12 H12B 109.5
C11 C12 H12C 109.5
H12A C12 H12C 109.5
H12B C12 H12C 109.5
C7 C9 H9A 109.5
C7 C9 H9B 109.5
H9A C9 H9B 109.5
C7 C9 H9C 109.5
H9A C9 H9C 109.5
H9B C9 H9C 109.5
C7 C8 H8A 109.5
C7 C8 H8B 109.5
H8A C8 H8B 109.5
C7 C8 H8C 109.5
H8A C8 H8C 109.5
H8B C8 H8C 109.5
C19 C22 H22A 109.5
C19 C22 H22B 109.5
H22A C22 H22B 109.5
C19 C22 H22C 109.5
H22A C22 H22C 109.5
H22B C22 H22C 109.5

loop_
_geom_bond_atom_site_label_1
_geom_bond_atom_site_label_2
_geom_bond_distance
Pt1 N1 2.099(9)
Pt1 P1 2.331(2)
Pt1 P2 2.343(2)
Pt1 H 1.2721
P2 C15 1.877(11)
P2 C23 1.891(10)
P2 C19 1.911(12)
P1 C11 1.888(11)
P1 C3 1.917(10)
P1 C7 1.920(12)
P3 F5 1.560(11)
P3 F1 1.562(10)
P3 F6 1.568(10)
P3 F2 1.571(8)
P3 F3 1.575(9)
P3 F4 1.589(8)
C3 C5 1.536(15)
C3 C4 1.541(14)
C3 C6 1.551(15)
N1 C1 1.123(14)
C24 C23 1.543(15)
C24 H24A 0.9600
C24 H24B 0.9600
C24 H24C 0.9600
C17 C15 1.549(16)
C17 H17A 0.9600
C17 H17B 0.9600
C17 H17C 0.9600
C13 C11 1.556(17)
C13 H13A 0.9600
C13 H13B 0.9600
C13 H13C 0.9600
C15 C18 1.523(15)
C15 C16 1.539(15)
C2 C1 1.446(15)
C2 H2A 0.9600
C2 H2B 0.9600
C2 H2C 0.9600
C11 C14 1.533(17)
C11 C12 1.543(15)
C7 C9 1.527(19)
C7 C10 1.535(18)
C7 C8 1.565(18)
C25 C23 1.545(14)
C25 H25A 0.9600
C25 H25B 0.9600
C25 H25C 0.9600
C4 H4A 0.9600
C4 H4B 0.9600
C4 H4C 0.9600
C6 H6A 0.9600
C6 H6B 0.9600
C6 H6C 0.9600
C19 C21 1.529(16)
C19 C22 1.530(16)
C19 C20 1.557(16)
C18 H18A 0.9600
C18 H18B 0.9600
C18 H18C 0.9600
C23 C26 1.540(15)
C26 H26A 0.9600
C26 H26B 0.9600
C26 H26C 0.9600
C16 H16A 0.9600
C16 H16B 0.9600
C16 H16C 0.9600
C5 H5A 0.9600
C5 H5B 0.9600
C5 H5C 0.9600
C21 H21A 0.9600
C21 H21B 0.9600
C21 H21C 0.9600
C14 H14A 0.9600
C14 H14B 0.9600
C14 H14C 0.9600
C10 H10A 0.9600
C10 H10B 0.9600
C10 H10C 0.9600
C20 H20A 0.9600
C20 H20B 0.9600
C20 H20C 0.9600
C12 H12A 0.9600
C12 H12B 0.9600
C12 H12C 0.9600
C9 H9A 0.9600
C9 H9B 0.9600
C9 H9C 0.9600
C8 H8A 0.9600
C8 H8B 0.9600
C8 H8C 0.9600
C22 H22A 0.9600
C22 H22B 0.9600
C22 H22C 0.9600

loop_
_geom_torsion_atom_site_label_1
_geom_torsion_atom_site_label_2
_geom_torsion_atom_site_label_3
_geom_torsion_atom_site_label_4
_geom_torsion
N1 Pt1 P2 C15 112.8(5)
P1 Pt1 P2 C15 -64.6(5)
N1 Pt1 P2 C23 -7.4(5)
P1 Pt1 P2 C23 175.3(4)
N1 Pt1 P2 C19 -128.7(5)
P1 Pt1 P2 C19 54.0(5)
N1 Pt1 P1 C11 75.3(5)
P2 Pt1 P1 C11 -107.3(5)
N1 Pt1 P1 C3 -46.7(4)
P2 Pt1 P1 C3 130.6(4)
N1 Pt1 P1 C7 -165.5(5)
P2 Pt1 P1 C7 11.9(6)
C11 P1 C3 C5 -43.2(9)
C7 P1 C3 C5 -160.9(8)
Pt1 P1 C3 C5 78.4(8)
C11 P1 C3 C4 79.2(9)
C7 P1 C3 C4 -38.6(9)
Pt1 P1 C3 C4 -159.2(7)
C11 P1 C3 C6 -159.8(8)
C7 P1 C3 C6 82.4(9)
Pt1 P1 C3 C6 -38.2(8)
P1 Pt1 N1 C1 -89(27)
P2 Pt1 N1 C1 92(27)
C23 P2 C15 C18 -163.8(8)
C19 P2 C15 C18 -46.1(9)
Pt1 P2 C15 C18 73.5(8)
C23 P2 C15 C16 79.7(8)
C19 P2 C15 C16 -162.6(8)
Pt1 P2 C15 C16 -42.9(8)
C23 P2 C15 C17 -41.1(10)
C19 P2 C15 C17 76.6(9)
Pt1 P2 C15 C17 -163.8(8)
C3 P1 C11 C14 76.3(9)
C7 P1 C11 C14 -167.2(8)
Pt1 P1 C11 C14 -47.2(9)
C3 P1 C11 C12 -46.9(11)
C7 P1 C11 C12 69.6(11)
Pt1 P1 C11 C12 -170.4(9)
C3 P1 C11 C13 -170.1(8)
C7 P1 C11 C13 -53.5(9)
Pt1 P1 C11 C13 66.4(8)
C11 P1 C7 C9 -168.3(9)
C3 P1 C7 C9 -49.8(10)
Pt1 P1 C7 C9 72.3(9)
C11 P1 C7 C10 74.2(11)
C3 P1 C7 C10 -167.3(10)
Pt1 P1 C7 C10 -45.2(11)
C11 P1 C7 C8 -44.7(11)
C3 P1 C7 C8 73.8(11)
Pt1 P1 C7 C8 -164.1(9)
Pt1 N1 C1 C2 -132(30)
C15 P2 C19 C21 -43.8(10)
C23 P2 C19 C21 75.3(9)
Pt1 P2 C19 C21 -159.8(8)
C15 P2 C19 C22 -166.4(8)
C23 P2 C19 C22 -47.2(9)
Pt1 P2 C19 C22 77.6(8)
C15 P2 C19 C20 77.2(9)
C23 P2 C19 C20 -163.6(8)
Pt1 P2 C19 C20 -38.7(9)
C15 P2 C23 C26 -50.2(8)
C19 P2 C23 C26 -169.2(7)
Pt1 P2 C23 C26 67.4(8)
C15 P2 C23 C24 -168.2(7)
C19 P2 C23 C24 72.7(8)
Pt1 P2 C23 C24 -50.6(8)
C15 P2 C23 C25 70.5(9)
C19 P2 C23 C25 -48.5(10)
Pt1 P2 C23 C25 -171.9(7)
